data_7117295
loop_
_publ_author_name
'E. Louise Hazeland'
'Andy M. Chapman'
'Paul G. Pringle'
'Hazel A. Sparkes'

_publ_section_title
;
 A one-step, modular route to optically-active diphos ligands
;
_journal_name_full Chem.Commun.
_journal_page_first 10206
_journal_paper_doi 10.1039/C5cc03517A
_journal_volume 51
_journal_year 2015
_chemical_absolute_configuration ad
_chemical_formula_moiety 'C29 H32 Cl2 O2 P2 Pt, C H2 Cl2'
_chemical_formula_sum 'C30 H34 Cl4 O2 P2 Pt'
_chemical_formula_weight 825.40
_chemical_name_systematic
;
 ?
;
_space_group_crystal_system orthorhombic
_space_group_IT_number 19
_space_group_name_Hall 'P 2ac 2ab'
_space_group_name_H-M_alt 'P 21 21 21'
_symmetry_space_group_name_Hall 'P 2ac 2ab'
_symmetry_space_group_name_H-M 'P 21 21 21'
_atom_sites_solution_hydrogens geom
_atom_sites_solution_primary heavy
_audit_creation_date 2015-03-13
_audit_creation_method
;
Olex2 1.2
(compiled 2015.01.19 svn.r3143 for OlexSys, GUI svn.r4992)
;
_audit_update_record
;
2015-04-13 deposited with the CCDC.
2015-05-15 downloaded from the CCDC.
;
_cell_angle_alpha 90
_cell_angle_beta 90
_cell_angle_gamma 90
_cell_formula_units_Z 4
_cell_length_a 9.8749(6)
_cell_length_b 10.7553(6)
_cell_length_c 29.0217(18)
_cell_measurement_temperature 100(2)
_cell_volume 3082.3(3)
_computing_molecular_graphics 'Olex2 (Dolomanov et al., 2009)'
_computing_publication_material 'Olex2 (Dolomanov et al., 2009)'
_computing_structure_refinement 'ShelXL (Sheldrick, 2008)'
_computing_structure_solution 'SIR2004 (Burla et al., 2007)'
_diffrn_ambient_temperature 100(2)
_diffrn_measured_fraction_theta_full 1.000
_diffrn_measured_fraction_theta_max 0.999
_diffrn_radiation_type MoK\a
_diffrn_radiation_wavelength 0.71073
_diffrn_reflns_av_R_equivalents 0.0488
_diffrn_reflns_av_unetI/netI 0.0240
_diffrn_reflns_laue_measured_fraction_full 1.000
_diffrn_reflns_laue_measured_fraction_max 0.999
_diffrn_reflns_limit_h_max 12
_diffrn_reflns_limit_h_min -12
_diffrn_reflns_limit_k_max 14
_diffrn_reflns_limit_k_min -14
_diffrn_reflns_limit_l_max 37
_diffrn_reflns_limit_l_min -37
_diffrn_reflns_number 108079
_diffrn_reflns_point_group_measured_fraction_full 0.998
_diffrn_reflns_point_group_measured_fraction_max 0.998
_diffrn_reflns_theta_full 25.242
_diffrn_reflns_theta_max 27.654
_diffrn_reflns_theta_min 2.019
_exptl_absorpt_coefficient_mu 5.030
_exptl_absorpt_correction_T_max 0.7456
_exptl_absorpt_correction_T_min 0.6803
_exptl_absorpt_correction_type multi-scan
_exptl_absorpt_process_details
;
SADABS-2012/1 (Bruker,2012) was used for absorption correction.
wR2(int) was 0.0812 before and 0.0745 after correction.
The Ratio of minimum to maximum transmission is 0.9124.
The \l/2 correction factor is 0.0015.
;
_exptl_crystal_colour colourless
_exptl_crystal_colour_primary colourless
_exptl_crystal_density_diffrn 1.779
_exptl_crystal_description block
_exptl_crystal_F_000 1624
_exptl_crystal_size_max 0.3
_exptl_crystal_size_mid 0.22
_exptl_crystal_size_min 0.21
_refine_diff_density_max 0.974
_refine_diff_density_min -0.726
_refine_diff_density_rms 0.069
_refine_ls_abs_structure_details
;
 Flack x determined using 2907 quotients [(I+)-(I-)]/[(I+)+(I-)]
 (Parsons and Flack (2004), Acta Cryst. A60, s61).
;
_refine_ls_abs_structure_Flack 0.007(2)
_refine_ls_extinction_coef .
_refine_ls_extinction_method none
_refine_ls_goodness_of_fit_ref 1.032
_refine_ls_hydrogen_treatment constr
_refine_ls_matrix_type full
_refine_ls_number_parameters 358
_refine_ls_number_reflns 7145
_refine_ls_number_restraints 0
_refine_ls_restrained_S_all 1.032
_refine_ls_R_factor_all 0.0173
_refine_ls_R_factor_gt 0.0159
_refine_ls_shift/su_max 0.001
_refine_ls_shift/su_mean 0.000
_refine_ls_structure_factor_coef Fsqd
_refine_ls_weighting_details 'w=1/[\s^2^(Fo^2^)+(0.0157P)^2^+0.5920P] where P=(Fo^2^+2Fc^2^)/3'
_refine_ls_weighting_scheme calc
_refine_ls_wR_factor_gt 0.0367
_refine_ls_wR_factor_ref 0.0371
_reflns_Friedel_coverage 0.773
_reflns_friedel_fraction_full 0.996
_reflns_friedel_fraction_max 0.996
_reflns_number_gt 6840
_reflns_number_total 7145
_reflns_threshold_expression 'I > 2\s(I)'
_cod_data_source_file c5cc03517a2.cif
_cod_data_source_block lh120_patt
_cod_database_code 7117295
_shelxl_version_number 2013-4
_shelx_space_group_comment
;
The symmetry employed for this shelxl refinement is uniquely defined
by the following loop, which should always be used as a source of
symmetry information in preference to the above space-group names.
They are only intended as comments.
;
_olex2_refinement_description
;
1. Fixed Uiso
 At 1.2 times of:
  All C(H) groups, All C(H,H) groups
 At 1.5 times of:
  All C(H,H,H) groups
2.a Secondary CH2 refined with riding coordinates:
 C1(H1A,H1B), C30(H30A,H30B)
2.b Aromatic/amide H refined with riding coordinates:
 C6(H6), C17(H17), C18(H18), C3(H3), C5(H5), C8(H8), C7(H7), C15(H15), C4(H4),
 C13(H13), C16(H16), C14(H14)
2.c Idealised Me refined as rotating group:
 C29(H29A,H29B,H29C), C23(H23A,H23B,H23C), C27(H27A,H27B,H27C), C24(H24A,H24B,
 H24C), C28(H28A,H28B,H28C), C25(H25A,H25B,H25C)
;
_olex2_submission_special_instructions 'No special instructions were received'

loop_
_space_group_symop_operation_xyz
'x, y, z'
'-x+1/2, -y, z+1/2'
'-x, y+1/2, -z+1/2'
'x+1/2, -y+1/2, -z'

loop_
_atom_site_label
_atom_site_type_symbol
_atom_site_fract_x
_atom_site_fract_y
_atom_site_fract_z
_atom_site_U_iso_or_equiv
_atom_site_adp_type
_atom_site_occupancy
_atom_site_site_symmetry_order
_atom_site_calc_flag
_atom_site_refinement_flags_posn
_atom_site_refinement_flags_adp
_atom_site_refinement_flags_occupancy
_atom_site_disorder_assembly
_atom_site_disorder_group
Pt1 Pt 0.10971(2) 0.49764(2) 0.45967(2) 0.00975(4) Uani 1 1 d . . . . .
Cl2 Cl 0.10029(8) 0.52259(7) 0.54059(3) 0.01405(16) Uani 1 1 d . . . . .
P2 P -0.11506(8) 0.48515(8) 0.44583(3) 0.01056(16) Uani 1 1 d . . . . .
Cl1 Cl 0.34728(7) 0.51899(8) 0.45987(3) 0.01466(17) Uani 1 1 d . . . . .
P1 P 0.08789(8) 0.47652(7) 0.38596(3) 0.01148(18) Uani 1 1 d . . . . .
C11 C 0.1769(3) 0.5045(4) 0.23396(10) 0.0126(6) Uani 1 1 d . . . . .
O1 O 0.1457(2) 0.5907(2) 0.35681(8) 0.0123(5) Uani 1 1 d . . . . .
C9 C 0.2043(3) 0.5089(4) 0.28264(11) 0.0114(6) Uani 1 1 d . . . . .
C29 C -0.1078(5) 0.2324(3) 0.45019(14) 0.0193(8) Uani 1 1 d . . . . .
H29A H -0.1410 0.1544 0.4635 0.029 Uiso 1 1 calc GR . . . .
H29B H -0.0148 0.2475 0.4606 0.029 Uiso 1 1 calc GR . . . .
H29C H -0.1095 0.2268 0.4165 0.029 Uiso 1 1 calc GR . . . .
O2 O 0.1343(3) 0.3557(2) 0.35738(9) 0.0143(6) Uani 1 1 d . . . . .
C23 C -0.1110(5) 0.7385(3) 0.44426(14) 0.0184(8) Uani 1 1 d . . . . .
H23A H -0.0751 0.7298 0.4130 0.028 Uiso 1 1 calc GR . . . .
H23B H -0.0363 0.7354 0.4665 0.028 Uiso 1 1 calc GR . . . .
H23C H -0.1582 0.8183 0.4471 0.028 Uiso 1 1 calc GR . . . .
C22 C -0.2107(4) 0.6317(3) 0.45417(14) 0.0137(8) Uani 1 1 d . . . . .
C26 C -0.1993(4) 0.3405(3) 0.46599(13) 0.0129(8) Uani 1 1 d . . . . .
C1 C -0.0937(3) 0.4696(3) 0.38221(11) 0.0145(7) Uani 1 1 d . . . . .
H1A H -0.1274 0.3894 0.3700 0.017 Uiso 1 1 calc R . . . .
H1B H -0.1332 0.5399 0.3648 0.017 Uiso 1 1 calc R . . . .
C10 C 0.0752(4) 0.5838(3) 0.21491(13) 0.0141(7) Uani 1 1 d . . . . .
C2 C 0.1261(4) 0.5879(3) 0.30865(12) 0.0127(7) Uani 1 1 d . . . . .
Cl3 Cl 0.44028(11) 0.74592(10) 0.33201(4) 0.0240(2) Uani 1 1 d . . . . .
Cl4 Cl 0.21927(11) 0.89923(10) 0.36819(4) 0.0279(2) Uani 1 1 d . . . . .
C6 C 0.1203(3) 0.5010(4) 0.13879(11) 0.0191(7) Uani 1 1 d . . . . .
H6 H 0.1023 0.4997 0.1066 0.023 Uiso 1 1 calc R . . . .
C17 C 0.6373(3) 0.5069(5) 0.24851(12) 0.0227(8) Uani 1 1 d . . . . .
H17 H 0.6740 0.5681 0.2285 0.027 Uiso 1 1 calc R . . . .
C18 C 0.5029(3) 0.5105(4) 0.26009(11) 0.0167(7) Uani 1 1 d . . . . .
H18 H 0.4466 0.5731 0.2472 0.020 Uiso 1 1 calc R . . . .
C27 C -0.3399(4) 0.3268(4) 0.44483(14) 0.0212(9) Uani 1 1 d . . . . .
H27A H -0.3739 0.2426 0.4505 0.032 Uiso 1 1 calc GR . . . .
H27B H -0.3347 0.3415 0.4115 0.032 Uiso 1 1 calc GR . . . .
H27C H -0.4014 0.3875 0.4588 0.032 Uiso 1 1 calc GR . . . .
C24 C -0.3324(4) 0.6423(3) 0.42180(14) 0.0188(8) Uani 1 1 d . . . . .
H24A H -0.3807 0.7202 0.4280 0.028 Uiso 1 1 calc GR . . . .
H24B H -0.3936 0.5719 0.4269 0.028 Uiso 1 1 calc GR . . . .
H24C H -0.3011 0.6415 0.3898 0.028 Uiso 1 1 calc GR . . . .
C3 C 0.0279(3) 0.6687(3) 0.29044(13) 0.0150(8) Uani 1 1 d . . . . .
H3 H -0.0205 0.7238 0.3100 0.018 Uiso 1 1 calc R . . . .
C12 C 0.2681(4) 0.3482(3) 0.34041(13) 0.0142(7) Uani 1 1 d . . . . .
C28 C -0.2055(4) 0.3368(3) 0.51882(13) 0.0174(8) Uani 1 1 d . . . . .
H28A H -0.2701 0.3993 0.5298 0.026 Uiso 1 1 calc GR . . . .
H28B H -0.1156 0.3547 0.5315 0.026 Uiso 1 1 calc GR . . . .
H28C H -0.2347 0.2541 0.5289 0.026 Uiso 1 1 calc GR . . . .
C30 C 0.3630(4) 0.8075(4) 0.38201(14) 0.0218(8) Uani 1 1 d . . . . .
H30A H 0.4295 0.8591 0.3989 0.026 Uiso 1 1 calc R . . . .
H30B H 0.3352 0.7384 0.4025 0.026 Uiso 1 1 calc R . . . .
C5 C 0.0497(4) 0.5801(3) 0.16729(13) 0.0173(8) Uani 1 1 d . . . . .
H5 H -0.0175 0.6332 0.1545 0.021 Uiso 1 1 calc R . . . .
C21 C 0.4461(4) 0.4223(3) 0.29101(12) 0.0138(7) Uani 1 1 d . . . . .
C8 C 0.2456(3) 0.4219(4) 0.20351(13) 0.0154(8) Uani 1 1 d . . . . .
H8 H 0.3108 0.3657 0.2155 0.018 Uiso 1 1 calc R . . . .
C19 C 0.3068(3) 0.4261(3) 0.30479(12) 0.0123(7) Uani 1 1 d . . . . .
C7 C 0.2192(4) 0.4222(3) 0.15755(13) 0.0173(8) Uani 1 1 d . . . . .
H7 H 0.2685 0.3682 0.1378 0.021 Uiso 1 1 calc R . . . .
C20 C 0.5326(4) 0.3299(3) 0.30998(13) 0.0173(8) Uani 1 1 d . . . . .
C15 C 0.6705(4) 0.3257(4) 0.29577(14) 0.0220(9) Uani 1 1 d . . . . .
H15 H 0.7278 0.2616 0.3070 0.026 Uiso 1 1 calc R . . . .
C4 C 0.0034(4) 0.6669(3) 0.24415(13) 0.0154(8) Uani 1 1 d . . . . .
H4 H -0.0622 0.7216 0.2314 0.018 Uiso 1 1 calc R . . . .
C13 C 0.3511(4) 0.2554(3) 0.35899(13) 0.0177(8) Uani 1 1 d . . . . .
H13 H 0.3179 0.2005 0.3820 0.021 Uiso 1 1 calc R . . . .
C16 C 0.7213(4) 0.4122(4) 0.26632(15) 0.0263(10) Uani 1 1 d . . . . .
H16 H 0.8140 0.4089 0.2577 0.032 Uiso 1 1 calc R . . . .
C14 C 0.4817(4) 0.2458(4) 0.34309(14) 0.0205(9) Uani 1 1 d . . . . .
H14 H 0.5386 0.1816 0.3545 0.025 Uiso 1 1 calc R . . . .
C25 C -0.2577(4) 0.6413(4) 0.50455(14) 0.0204(9) Uani 1 1 d . . . . .
H25A H -0.2847 0.7271 0.5112 0.031 Uiso 1 1 calc GR . . . .
H25B H -0.1834 0.6172 0.5251 0.031 Uiso 1 1 calc GR . . . .
H25C H -0.3350 0.5857 0.5095 0.031 Uiso 1 1 calc GR . . . .

loop_
_atom_site_aniso_label
_atom_site_aniso_U_11
_atom_site_aniso_U_22
_atom_site_aniso_U_33
_atom_site_aniso_U_23
_atom_site_aniso_U_13
_atom_site_aniso_U_12
Pt1 0.00779(6) 0.01113(6) 0.01035(6) -0.00014(7) 0.00026(4) 0.00019(7)
Cl2 0.0147(4) 0.0165(4) 0.0110(3) -0.0019(3) -0.0003(3) 0.0000(3)
P2 0.0087(3) 0.0125(4) 0.0104(4) 0.0002(3) 0.0008(3) -0.0002(4)
Cl1 0.0059(3) 0.0176(4) 0.0204(4) 0.0023(4) 0.0004(3) 0.0002(3)
P1 0.0112(4) 0.0120(5) 0.0113(4) -0.0005(3) 0.0018(3) -0.0011(3)
C11 0.0114(14) 0.0122(14) 0.0142(15) -0.0013(19) 0.0001(11) -0.0029(19)
O1 0.0136(13) 0.0121(11) 0.0111(13) -0.0014(10) 0.0022(10) -0.0006(10)
C9 0.0095(13) 0.0105(15) 0.0143(15) 0.0021(17) 0.0027(11) -0.0023(17)
C29 0.021(2) 0.0121(16) 0.025(2) 0.0007(15) 0.008(2) 0.0000(17)
O2 0.0171(14) 0.0117(11) 0.0142(13) -0.0008(10) 0.0058(11) -0.0011(10)
C23 0.0160(19) 0.0122(16) 0.027(2) -0.0012(15) -0.0041(19) 0.0014(16)
C22 0.0119(17) 0.0149(17) 0.014(2) 0.0026(15) 0.0026(15) 0.0007(13)
C26 0.0113(18) 0.0124(16) 0.015(2) 0.0022(15) 0.0000(15) -0.0032(13)
C1 0.0123(16) 0.0197(18) 0.0114(16) -0.0004(13) 0.0003(13) -0.0019(13)
C10 0.0130(18) 0.0138(16) 0.0157(18) 0.0010(14) 0.0005(14) -0.0019(13)
C2 0.0142(18) 0.0125(15) 0.0112(17) 0.0012(13) 0.0016(14) -0.0015(14)
Cl3 0.0210(5) 0.0309(5) 0.0201(5) -0.0025(4) 0.0002(4) -0.0008(4)
Cl4 0.0267(5) 0.0275(5) 0.0296(6) -0.0005(4) -0.0040(4) 0.0064(4)
C6 0.0262(17) 0.0182(15) 0.0129(15) 0.0002(18) -0.0030(13) -0.004(2)
C17 0.0168(17) 0.030(2) 0.0216(18) -0.004(2) 0.0045(13) -0.002(2)
C18 0.0129(15) 0.0230(19) 0.0144(16) -0.003(2) 0.0020(12) 0.0016(19)
C27 0.0151(19) 0.023(2) 0.026(2) 0.0046(16) -0.0015(17) -0.0081(16)
C24 0.0120(18) 0.0176(18) 0.027(2) 0.0031(16) -0.0028(17) 0.0012(15)
C3 0.0119(18) 0.0157(17) 0.017(2) -0.0006(15) 0.0047(15) 0.0017(14)
C12 0.0148(18) 0.0146(18) 0.0132(18) -0.0044(14) -0.0003(15) 0.0007(14)
C28 0.021(2) 0.0182(19) 0.013(2) 0.0027(16) 0.0025(16) -0.0041(15)
C30 0.021(2) 0.0245(19) 0.019(2) -0.0027(16) -0.0044(16) 0.0018(16)
C5 0.0180(18) 0.0159(18) 0.018(2) 0.0040(15) -0.0058(16) 0.0008(15)
C21 0.0131(17) 0.0163(17) 0.0120(18) -0.0038(14) -0.0019(15) 0.0023(14)
C8 0.0133(18) 0.0165(18) 0.0162(19) 0.0000(15) 0.0004(15) -0.0005(14)
C19 0.0124(18) 0.0138(17) 0.0106(17) -0.0040(14) -0.0007(14) 0.0019(14)
C7 0.0187(19) 0.0177(19) 0.0156(19) -0.0027(15) 0.0012(15) 0.0003(15)
C20 0.0158(19) 0.0201(18) 0.016(2) -0.0074(16) -0.0054(15) 0.0046(15)
C15 0.0153(18) 0.027(2) 0.023(2) -0.0111(17) -0.0058(17) 0.0076(17)
C4 0.0124(17) 0.0136(17) 0.020(2) 0.0020(15) 0.0002(15) 0.0007(14)
C13 0.028(2) 0.0133(17) 0.0119(18) -0.0009(14) -0.0026(15) 0.0016(15)
C16 0.0110(18) 0.043(3) 0.025(2) -0.011(2) 0.0026(17) 0.0059(18)
C14 0.025(2) 0.0192(19) 0.017(2) -0.0074(16) -0.0126(17) 0.0085(17)
C25 0.021(2) 0.021(2) 0.020(2) -0.0008(16) 0.0039(17) 0.0082(17)

loop_
_atom_type_symbol
_atom_type_description
_atom_type_scat_dispersion_real
_atom_type_scat_dispersion_imag
_atom_type_scat_source
C C 0.0033 0.0016 'International Tables Vol C Tables 4.2.6.8 and 6.1.1.4'
H H 0.0000 0.0000 'International Tables Vol C Tables 4.2.6.8 and 6.1.1.4'
O O 0.0106 0.0060 'International Tables Vol C Tables 4.2.6.8 and 6.1.1.4'
P P 0.1023 0.0942 'International Tables Vol C Tables 4.2.6.8 and 6.1.1.4'
Cl Cl 0.1484 0.1585 'International Tables Vol C Tables 4.2.6.8 and 6.1.1.4'
Pt Pt -1.7033 8.3905 'International Tables Vol C Tables 4.2.6.8 and 6.1.1.4'

loop_
_geom_angle_atom_site_label_1
_geom_angle_atom_site_label_2
_geom_angle_atom_site_label_3
_geom_angle
_geom_angle_site_symmetry_1
_geom_angle_site_symmetry_3
P2 Pt1 Cl2 98.31(3) . .
P2 Pt1 Cl1 169.68(3) . .
Cl1 Pt1 Cl2 91.47(3) . .
P1 Pt1 Cl2 172.01(3) . .
P1 Pt1 P2 73.74(3) . .
P1 Pt1 Cl1 96.42(3) . .
C22 P2 Pt1 115.26(12) . .
C22 P2 C26 116.29(15) . .
C22 P2 C1 105.26(17) . .
C26 P2 Pt1 115.68(12) . .
C26 P2 C1 106.68(16) . .
C1 P2 Pt1 94.01(10) . .
O1 P1 Pt1 114.06(10) . .
O1 P1 O2 104.26(13) . .
O1 P1 C1 110.88(14) . .
O2 P1 Pt1 124.52(10) . .
O2 P1 C1 102.70(15) . .
C1 P1 Pt1 99.41(11) . .
C10 C11 C9 119.5(3) . .
C8 C11 C9 122.7(3) . .
C8 C11 C10 117.8(3) . .
C2 O1 P1 117.3(2) . .
C11 C9 C19 122.0(3) . .
C2 C9 C11 117.0(3) . .
C2 C9 C19 120.9(3) . .
H29A C29 H29B 109.5 . .
H29A C29 H29C 109.5 . .
H29B C29 H29C 109.5 . .
C26 C29 H29A 109.5 . .
C26 C29 H29B 109.5 . .
C26 C29 H29C 109.5 . .
C12 O2 P1 119.5(2) . .
H23A C23 H23B 109.5 . .
H23A C23 H23C 109.5 . .
H23B C23 H23C 109.5 . .
C22 C23 H23A 109.5 . .
C22 C23 H23B 109.5 . .
C22 C23 H23C 109.5 . .
C23 C22 P2 106.5(3) . .
C24 C22 P2 112.5(3) . .
C24 C22 C23 109.4(3) . .
C24 C22 C25 110.0(3) . .
C25 C22 P2 109.6(3) . .
C25 C22 C23 108.7(3) . .
C29 C26 P2 106.0(3) . .
C27 C26 P2 111.2(3) . .
C27 C26 C29 109.9(3) . .
C27 C26 C28 111.3(3) . .
C28 C26 P2 110.7(2) . .
C28 C26 C29 107.5(3) . .
P2 C1 H1A 113.1 . .
P2 C1 H1B 113.1 . .
P1 C1 P2 92.83(15) . .
P1 C1 H1A 113.1 . .
P1 C1 H1B 113.1 . .
H1A C1 H1B 110.5 . .
C5 C10 C11 119.3(3) . .
C5 C10 C4 121.0(3) . .
C4 C10 C11 119.6(3) . .
C9 C2 O1 118.7(3) . .
C9 C2 C3 124.3(3) . .
C3 C2 O1 117.0(3) . .
C5 C6 H6 120.2 . .
C5 C6 C7 119.5(3) . .
C7 C6 H6 120.2 . .
C18 C17 H17 120.0 . .
C18 C17 C16 120.0(4) . .
C16 C17 H17 120.0 . .
C17 C18 H18 119.4 . .
C17 C18 C21 121.2(4) . .
C21 C18 H18 119.4 . .
C26 C27 H27A 109.5 . .
C26 C27 H27B 109.5 . .
C26 C27 H27C 109.5 . .
H27A C27 H27B 109.5 . .
H27A C27 H27C 109.5 . .
H27B C27 H27C 109.5 . .
C22 C24 H24A 109.5 . .
C22 C24 H24B 109.5 . .
C22 C24 H24C 109.5 . .
H24A C24 H24B 109.5 . .
H24A C24 H24C 109.5 . .
H24B C24 H24C 109.5 . .
C2 C3 H3 120.5 . .
C4 C3 C2 118.9(3) . .
C4 C3 H3 120.5 . .
C19 C12 O2 119.0(3) . .
C19 C12 C13 123.9(3) . .
C13 C12 O2 117.0(3) . .
C26 C28 H28A 109.5 . .
C26 C28 H28B 109.5 . .
C26 C28 H28C 109.5 . .
H28A C28 H28B 109.5 . .
H28A C28 H28C 109.5 . .
H28B C28 H28C 109.5 . .
Cl3 C30 Cl4 111.6(2) . .
Cl3 C30 H30A 109.3 . .
Cl3 C30 H30B 109.3 . .
Cl4 C30 H30A 109.3 . .
Cl4 C30 H30B 109.3 . .
H30A C30 H30B 108.0 . .
C10 C5 H5 119.4 . .
C6 C5 C10 121.2(3) . .
C6 C5 H5 119.4 . .
C18 C21 C19 122.5(3) . .
C18 C21 C20 118.3(3) . .
C20 C21 C19 119.2(3) . .
C11 C8 H8 119.5 . .
C7 C8 C11 121.1(3) . .
C7 C8 H8 119.5 . .
C12 C19 C9 119.7(3) . .
C12 C19 C21 117.1(3) . .
C21 C19 C9 123.2(3) . .
C6 C7 H7 119.5 . .
C8 C7 C6 121.1(4) . .
C8 C7 H7 119.5 . .
C21 C20 C15 119.0(4) . .
C14 C20 C21 119.8(3) . .
C14 C20 C15 121.2(4) . .
C20 C15 H15 119.6 . .
C16 C15 C20 120.9(4) . .
C16 C15 H15 119.6 . .
C10 C4 H4 119.7 . .
C3 C4 C10 120.5(3) . .
C3 C4 H4 119.7 . .
C12 C13 H13 120.9 . .
C14 C13 C12 118.3(4) . .
C14 C13 H13 120.9 . .
C17 C16 H16 119.8 . .
C15 C16 C17 120.5(4) . .
C15 C16 H16 119.8 . .
C20 C14 H14 119.5 . .
C13 C14 C20 121.0(4) . .
C13 C14 H14 119.5 . .
C22 C25 H25A 109.5 . .
C22 C25 H25B 109.5 . .
C22 C25 H25C 109.5 . .
H25A C25 H25B 109.5 . .
H25A C25 H25C 109.5 . .
H25B C25 H25C 109.5 . .

loop_
_geom_bond_atom_site_label_1
_geom_bond_atom_site_label_2
_geom_bond_distance
_geom_bond_site_symmetry_2
Pt1 Cl2 2.3657(8) .
Pt1 P2 2.2596(8) .
Pt1 Cl1 2.3572(8) .
Pt1 P1 2.1620(9) .
P2 C22 1.853(4) .
P2 C26 1.859(4) .
P2 C1 1.866(3) .
P1 O1 1.597(3) .
P1 O2 1.609(2) .
P1 C1 1.798(3) .
C11 C9 1.439(4) .
C11 C10 1.429(5) .
C11 C8 1.425(5) .
O1 C2 1.411(4) .
C9 C2 1.374(5) .
C9 C19 1.494(5) .
C29 H29A 0.9800 .
C29 H29B 0.9800 .
C29 H29C 0.9800 .
C29 C26 1.541(5) .
O2 C12 1.412(4) .
C23 H23A 0.9800 .
C23 H23B 0.9800 .
C23 H23C 0.9800 .
C23 C22 1.540(5) .
C22 C24 1.530(5) .
C22 C25 1.538(5) .
C26 C27 1.526(5) .
C26 C28 1.535(5) .
C1 H1A 0.9900 .
C1 H1B 0.9900 .
C10 C5 1.405(5) .
C10 C4 1.422(5) .
C2 C3 1.406(5) .
Cl3 C30 1.768(4) .
Cl4 C30 1.775(4) .
C6 H6 0.9500 .
C6 C5 1.377(5) .
C6 C7 1.402(5) .
C17 H17 0.9500 .
C17 C18 1.370(4) .
C17 C16 1.411(6) .
C18 H18 0.9500 .
C18 C21 1.421(5) .
C27 H27A 0.9800 .
C27 H27B 0.9800 .
C27 H27C 0.9800 .
C24 H24A 0.9800 .
C24 H24B 0.9800 .
C24 H24C 0.9800 .
C3 H3 0.9500 .
C3 C4 1.365(5) .
C12 C19 1.384(5) .
C12 C13 1.399(5) .
C28 H28A 0.9800 .
C28 H28B 0.9800 .
C28 H28C 0.9800 .
C30 H30A 0.9900 .
C30 H30B 0.9900 .
C5 H5 0.9500 .
C21 C19 1.433(5) .
C21 C20 1.422(5) .
C8 H8 0.9500 .
C8 C7 1.359(5) .
C7 H7 0.9500 .
C20 C15 1.423(5) .
C20 C14 1.412(6) .
C15 H15 0.9500 .
C15 C16 1.359(6) .
C4 H4 0.9500 .
C13 H13 0.9500 .
C13 C14 1.374(6) .
C16 H16 0.9500 .
C14 H14 0.9500 .
C25 H25A 0.9800 .
C25 H25B 0.9800 .
C25 H25C 0.9800 .

loop_
_geom_torsion_atom_site_label_1
_geom_torsion_atom_site_label_2
_geom_torsion_atom_site_label_3
_geom_torsion_atom_site_label_4
_geom_torsion
_geom_torsion_site_symmetry_1
_geom_torsion_site_symmetry_2
_geom_torsion_site_symmetry_3
_geom_torsion_site_symmetry_4
Pt1 P2 C22 C23 28.7(3) . . . .
Pt1 P2 C22 C24 148.6(2) . . . .
Pt1 P2 C22 C25 -88.7(3) . . . .
Pt1 P2 C26 C29 -46.4(3) . . . .
Pt1 P2 C26 C27 -165.9(2) . . . .
Pt1 P2 C26 C28 69.9(3) . . . .
Pt1 P2 C1 P1 0.43(12) . . . .
Pt1 P1 O1 C2 -175.5(2) . . . .
Pt1 P1 O2 C12 -88.3(3) . . . .
Pt1 P1 C1 P2 -0.45(13) . . . .
P1 O1 C2 C9 -74.8(4) . . . .
P1 O1 C2 C3 106.2(3) . . . .
P1 O2 C12 C19 -69.8(4) . . . .
P1 O2 C12 C13 114.5(3) . . . .
C11 C9 C2 O1 177.2(3) . . . .
C11 C9 C2 C3 -3.8(5) . . . .
C11 C9 C19 C12 -122.8(4) . . . .
C11 C9 C19 C21 57.2(5) . . . .
C11 C10 C5 C6 0.4(5) . . . .
C11 C10 C4 C3 -2.0(5) . . . .
C11 C8 C7 C6 -2.1(6) . . . .
O1 P1 O2 C12 45.0(3) . . . .
O1 P1 C1 P2 -120.82(14) . . . .
O1 C2 C3 C4 -178.4(3) . . . .
C9 C11 C10 C5 179.4(3) . . . .
C9 C11 C10 C4 0.7(5) . . . .
C9 C11 C8 C7 -178.6(3) . . . .
C9 C2 C3 C4 2.6(5) . . . .
O2 P1 O1 C2 45.6(3) . . . .
O2 P1 C1 P2 128.31(13) . . . .
O2 C12 C19 C9 -4.7(5) . . . .
O2 C12 C19 C21 175.3(3) . . . .
O2 C12 C13 C14 179.9(3) . . . .
C22 P2 C26 C29 173.6(3) . . . .
C22 P2 C26 C27 54.2(3) . . . .
C22 P2 C26 C28 -70.1(3) . . . .
C22 P2 C1 P1 117.98(16) . . . .
C26 P2 C22 C23 168.8(3) . . . .
C26 P2 C22 C24 -71.3(3) . . . .
C26 P2 C22 C25 51.4(3) . . . .
C26 P2 C1 P1 -117.89(16) . . . .
C1 P2 C22 C23 -73.3(3) . . . .
C1 P2 C22 C24 46.6(3) . . . .
C1 P2 C22 C25 169.2(3) . . . .
C1 P2 C26 C29 56.6(3) . . . .
C1 P2 C26 C27 -62.9(3) . . . .
C1 P2 C26 C28 172.9(2) . . . .
C1 P1 O1 C2 -64.2(3) . . . .
C1 P1 O2 C12 160.7(3) . . . .
C10 C11 C9 C2 2.1(5) . . . .
C10 C11 C9 C19 178.4(3) . . . .
C10 C11 C8 C7 2.7(5) . . . .
C2 C9 C19 C12 53.3(5) . . . .
C2 C9 C19 C21 -126.7(4) . . . .
C2 C3 C4 C10 0.5(5) . . . .
C17 C18 C21 C19 178.1(4) . . . .
C17 C18 C21 C20 0.2(6) . . . .
C18 C17 C16 C15 -1.4(6) . . . .
C18 C21 C19 C9 10.0(5) . . . .
C18 C21 C19 C12 -170.0(3) . . . .
C18 C21 C20 C15 -2.8(5) . . . .
C18 C21 C20 C14 175.9(3) . . . .
C12 C13 C14 C20 2.1(5) . . . .
C5 C10 C4 C3 179.3(3) . . . .
C5 C6 C7 C8 0.6(5) . . . .
C21 C20 C15 C16 3.3(6) . . . .
C21 C20 C14 C13 -3.1(5) . . . .
C8 C11 C9 C2 -176.6(3) . . . .
C8 C11 C9 C19 -0.3(5) . . . .
C8 C11 C10 C5 -1.9(5) . . . .
C8 C11 C10 C4 179.5(3) . . . .
C19 C9 C2 O1 0.9(5) . . . .
C19 C9 C2 C3 179.8(3) . . . .
C19 C12 C13 C14 4.4(6) . . . .
C19 C21 C20 C15 179.3(3) . . . .
C19 C21 C20 C14 -2.0(5) . . . .
C7 C6 C5 C10 0.2(5) . . . .
C20 C21 C19 C9 -172.2(3) . . . .
C20 C21 C19 C12 7.9(5) . . . .
C20 C15 C16 C17 -1.2(6) . . . .
C15 C20 C14 C13 175.6(4) . . . .
C4 C10 C5 C6 179.1(3) . . . .
C13 C12 C19 C9 170.7(3) . . . .
C13 C12 C19 C21 -9.3(5) . . . .
C16 C17 C18 C21 1.9(6) . . . .
C14 C20 C15 C16 -175.4(4) . . . .
